data_7105104
loop_
_publ_author_name
'Savarimuthu Philip Anthony'
'Sunil Varughese'
'Sylvia M. Draper'

_publ_section_title
;
 Switching and tuning organic solid-state luminescence via a
 supramolecular approach
;
_journal_name_full 'Chem. Commun.'
_journal_page_first 7500
_journal_page_last 7502
_journal_paper_doi 10.1039/b914027a
_journal_year 2009
_chemical_formula_moiety 'C22 H16 N2 O2, C4 H9 N'
_chemical_formula_sum 'C26 H25 N3 O2'
_chemical_formula_weight 411.49
_chemical_name_systematic
;
?
;
_space_group_IT_number 14
_symmetry_cell_setting monoclinic
_symmetry_space_group_name_Hall '-P 2ybc'
_symmetry_space_group_name_H-M 'P 1 21/c 1'
_atom_sites_solution_hydrogens geom
_atom_sites_solution_primary direct
_atom_sites_solution_secondary difmap
_audit_creation_method SHELXL-97
_cell_angle_alpha 90.00
_cell_angle_beta 125.704(5)
_cell_angle_gamma 90.00
_cell_formula_units_Z 4
_cell_length_a 9.461(1)
_cell_length_b 25.424(2)
_cell_length_c 11.161(1)
_cell_measurement_reflns_used 1860
_cell_measurement_temperature 150(2)
_cell_measurement_theta_max 41.651
_cell_measurement_theta_min 4.771
_cell_volume 2180.0(3)
_computing_cell_refinement SAINTPLUS
_computing_data_collection SMART
_computing_data_reduction SAINTPLUS
_computing_molecular_graphics 'Material Studio 4.3'
_computing_publication_material 'Bruker SHELXTL'
_computing_structure_refinement 'SHELXTL (Sheldrick, 1997)'
_computing_structure_solution 'SHELXTL (Sheldrick, 1990)'
_diffrn_ambient_temperature 150(2)
_diffrn_measured_fraction_theta_full 0.998
_diffrn_measured_fraction_theta_max 0.998
_diffrn_measurement_device_type 'Bruker APEX CCD Area detector'
_diffrn_measurement_method 'phi and omega scan'
_diffrn_radiation_monochromator graphite
_diffrn_radiation_source 'fine-focus sealed tube'
_diffrn_radiation_type MoK\a
_diffrn_radiation_wavelength 0.71073
_diffrn_reflns_av_R_equivalents 0.0402
_diffrn_reflns_av_sigmaI/netI 0.0457
_diffrn_reflns_limit_h_max 11
_diffrn_reflns_limit_h_min -11
_diffrn_reflns_limit_k_max 22
_diffrn_reflns_limit_k_min -30
_diffrn_reflns_limit_l_max 12
_diffrn_reflns_limit_l_min -13
_diffrn_reflns_number 12692
_diffrn_reflns_theta_full 25.03
_diffrn_reflns_theta_max 25.03
_diffrn_reflns_theta_min 1.60
_exptl_absorpt_coefficient_mu 0.080
_exptl_absorpt_correction_T_max 0.9912
_exptl_absorpt_correction_T_min 0.9825
_exptl_absorpt_correction_type multi-scan
_exptl_absorpt_process_details 'SADABS; Sheldrick 1997'
_exptl_crystal_colour Yellow
_exptl_crystal_density_diffrn 1.254
_exptl_crystal_density_method 'not measured'
_exptl_crystal_description Blocks
_exptl_crystal_F_000 872
_exptl_crystal_size_max 0.22
_exptl_crystal_size_mid 0.14
_exptl_crystal_size_min 0.11
_refine_diff_density_max 0.329
_refine_diff_density_min -0.372
_refine_diff_density_rms 0.042
_refine_ls_extinction_method none
_refine_ls_goodness_of_fit_ref 1.049
_refine_ls_hydrogen_treatment constr
_refine_ls_matrix_type full
_refine_ls_number_parameters 280
_refine_ls_number_reflns 3855
_refine_ls_number_restraints 0
_refine_ls_restrained_S_all 1.049
_refine_ls_R_factor_all 0.0904
_refine_ls_R_factor_gt 0.0611
_refine_ls_shift/su_max 0.000
_refine_ls_shift/su_mean 0.000
_refine_ls_structure_factor_coef Fsqd
_refine_ls_weighting_details 'calc w=1/[\s^2^(Fo^2^)+(0.0926P)^2^+0.6140P] where P=(Fo^2^+2Fc^2^)/3'
_refine_ls_weighting_scheme calc
_refine_ls_wR_factor_gt 0.1660
_refine_ls_wR_factor_ref 0.1832
_reflns_number_gt 2648
_reflns_number_total 3855
_reflns_threshold_expression >2sigma(I)
_cod_data_source_file b914027a.txt
_cod_data_source_block 2
_cod_depositor_comments
;
The following automatic conversions were performed:
'_symmetry_cell_setting' value 'Monoclinic' changed to 'monoclinic'
according to '/home/saulius/struct/CIF-dictionaries/cif_core.dic'
dictionary named 'cif_core.dic' version 2.4.1 from
2010-06-29.

'_exptl_absorpt_correction_type' value 'multi scan' changed
to 'multi-scan' according to
'/home/saulius/struct/CIF-dictionaries/cif_core.dic' dictionary named
'cif_core.dic' version 2.4.1 from 2010-06-29.

Automatic conversion script
Id: cif_fix_enum 1527 2010-12-29 10:47:43Z saulius 
;
_cod_original_sg_symbol_H-M 'P 21/c'
_cod_database_code 7105104

loop_
_symmetry_equiv_pos_as_xyz
'x, y, z'
'-x, y+1/2, -z+1/2'
'-x, -y, -z'
'x, -y-1/2, z-1/2'

loop_
_atom_site_label
_atom_site_type_symbol
_atom_site_fract_x
_atom_site_fract_y
_atom_site_fract_z
_atom_site_U_iso_or_equiv
_atom_site_adp_type
_atom_site_occupancy
_atom_site_symmetry_multiplicity
_atom_site_calc_flag
_atom_site_refinement_flags
_atom_site_disorder_assembly
_atom_site_disorder_group
O1A O 0.1814(3) 0.46947(11) 1.0359(3) 0.0962(9) Uani 1 1 d . . .
H1A H 0.1773 0.4814 0.9657 0.144 Uiso 1 1 d R . .
O1B O 0.3283(3) 0.40883(10) 1.2036(3) 0.0849(7) Uani 1 1 d . . .
N3 N 0.2889(4) 0.48044(12) 0.8023(3) 0.0850(9) Uani 1 1 d . . .
N5 N 0.9220(3) 0.31121(9) 0.8965(2) 0.0468(6) Uani 1 1 d . . .
C1 C 0.2924(4) 0.43339(13) 1.0952(3) 0.0612(8) Uani 1 1 d . . .
C2 C 0.3868(3) 0.42153(11) 1.0265(3) 0.0492(7) Uani 1 1 d . . .
C3 C 0.3368(4) 0.45379(12) 0.9025(3) 0.0575(7) Uani 1 1 d . . .
C4 C 0.5023(3) 0.38217(11) 1.0757(3) 0.0472(6) Uani 1 1 d . . .
H4 H 0.5151 0.3618 1.1529 0.057 Uiso 1 1 calc R . .
C6 C 0.8217(3) 0.32951(10) 0.9442(2) 0.0403(6) Uani 1 1 d . . .
C7 C 0.7603(3) 0.38073(10) 0.9167(3) 0.0478(6) Uani 1 1 d . . .
H7 H 0.7911 0.4042 0.8692 0.057 Uiso 1 1 calc R . .
C8 C 0.6560(3) 0.39823(10) 0.9565(3) 0.0496(7) Uani 1 1 d . . .
H8 H 0.6134 0.4333 0.9336 0.060 Uiso 1 1 calc R . .
C9 C 0.6111(3) 0.36561(10) 1.0297(3) 0.0421(6) Uani 1 1 d . . .
C10 C 0.6808(3) 0.31489(10) 1.0633(3) 0.0447(6) Uani 1 1 d . . .
H10 H 0.6580 0.2922 1.1179 0.054 Uiso 1 1 calc R . .
C11 C 0.7816(3) 0.29660(10) 1.0198(3) 0.0426(6) Uani 1 1 d . . .
H11 H 0.8236 0.2615 1.0416 0.051 Uiso 1 1 calc R . .
C12 C 0.8882(3) 0.32942(9) 0.7619(3) 0.0405(6) Uani 1 1 d . . .
C13 C 1.0231(3) 0.34081(11) 0.7512(3) 0.0513(7) Uani 1 1 d . . .
H13 H 1.1402 0.3369 0.8348 0.062 Uiso 1 1 calc R . .
C14 C 0.9878(4) 0.35780(12) 0.6197(4) 0.0647(8) Uani 1 1 d . . .
H14 H 1.0814 0.3653 0.6131 0.078 Uiso 1 1 calc R . .
C15 C 0.8204(4) 0.36419(12) 0.4979(3) 0.0666(8) Uani 1 1 d . . .
H15 H 0.7981 0.3760 0.4076 0.080 Uiso 1 1 calc R . .
C16 C 0.6858(4) 0.35357(11) 0.5069(3) 0.0595(8) Uani 1 1 d . . .
H16 H 0.5693 0.3586 0.4232 0.071 Uiso 1 1 calc R . .
C17 C 0.7187(3) 0.33549(10) 0.6377(3) 0.0498(7) Uani 1 1 d . . .
H17 H 0.6243 0.3271 0.6425 0.060 Uiso 1 1 calc R . .
C18 C 1.0670(3) 0.27764(10) 0.9890(3) 0.0417(6) Uani 1 1 d . . .
C19 C 1.1780(3) 0.28665(11) 1.1384(3) 0.0510(7) Uani 1 1 d . . .
H19 H 1.1576 0.3155 1.1806 0.061 Uiso 1 1 calc R . .
C20 C 1.3187(3) 0.25403(12) 1.2272(3) 0.0588(8) Uani 1 1 d . . .
H20 H 1.3931 0.2600 1.3307 0.071 Uiso 1 1 calc R . .
C21 C 1.3517(4) 0.21313(12) 1.1671(3) 0.0593(8) Uani 1 1 d . . .
H21 H 1.4483 0.1906 1.2287 0.071 Uiso 1 1 calc R . .
C22 C 1.2452(4) 0.20480(11) 1.0183(3) 0.0582(8) Uani 1 1 d . . .
H22 H 1.2705 0.1772 0.9762 0.070 Uiso 1 1 calc R . .
C23 C 1.1021(3) 0.23602(11) 0.9292(3) 0.0508(7) Uani 1 1 d . . .
H23 H 1.0266 0.2292 0.8263 0.061 Uiso 1 1 calc R . .
N24 N 0.7907(9) 0.55531(18) 0.5424(4) 0.192(3) Uani 1 1 d . . .
H24 H 0.7395 0.5781 0.4724 0.231 Uiso 1 1 d R . .
C25 C 0.7468(8) 0.5027(2) 0.5292(5) 0.134(2) Uani 1 1 d . . .
H25A H 0.8009 0.4826 0.4896 0.161 Uiso 1 1 calc R . .
H25B H 0.6190 0.4984 0.4607 0.161 Uiso 1 1 calc R . .
C26 C 0.8099(5) 0.48301(14) 0.6758(4) 0.0846(11) Uani 1 1 d . . .
H26A H 0.8729 0.4494 0.6961 0.101 Uiso 1 1 calc R . .
H26B H 0.7114 0.4772 0.6827 0.101 Uiso 1 1 calc R . .
C27 C 0.9283(3) 0.52381(10) 0.7821(3) 0.0458(6) Uani 1 1 d . . .
H27A H 0.8820 0.5380 0.8354 0.055 Uiso 1 1 calc R . .
H27B H 1.0448 0.5086 0.8552 0.055 Uiso 1 1 calc R . .
C28 C 0.9408(5) 0.56588(14) 0.6982(4) 0.0778(10) Uani 1 1 d . . .
H28A H 1.0526 0.5640 0.7097 0.093 Uiso 1 1 calc R . .
H28B H 0.9303 0.6010 0.7308 0.093 Uiso 1 1 calc R . .

loop_
_atom_site_aniso_label
_atom_site_aniso_U_11
_atom_site_aniso_U_22
_atom_site_aniso_U_33
_atom_site_aniso_U_23
_atom_site_aniso_U_13
_atom_site_aniso_U_12
O1A 0.0921(17) 0.135(2) 0.0801(16) 0.0229(15) 0.0611(15) 0.0575(16)
O1B 0.1020(18) 0.0980(18) 0.0880(17) 0.0176(14) 0.0743(15) 0.0250(14)
N3 0.086(2) 0.100(2) 0.0703(18) 0.0229(17) 0.0462(17) 0.0283(17)
N5 0.0448(12) 0.0615(14) 0.0404(11) 0.0111(10) 0.0284(10) 0.0186(10)
C1 0.0540(17) 0.073(2) 0.0606(18) -0.0048(16) 0.0355(15) 0.0127(16)
C2 0.0428(14) 0.0589(17) 0.0458(14) -0.0068(12) 0.0259(12) 0.0022(13)
C3 0.0509(16) 0.0687(19) 0.0531(17) -0.0017(15) 0.0305(14) 0.0101(15)
C4 0.0421(14) 0.0584(16) 0.0421(14) -0.0038(12) 0.0251(12) 0.0011(13)
C6 0.0355(12) 0.0485(15) 0.0372(13) 0.0021(11) 0.0214(11) 0.0052(11)
C7 0.0536(15) 0.0467(15) 0.0556(16) 0.0058(12) 0.0388(14) 0.0033(12)
C8 0.0548(15) 0.0437(15) 0.0585(16) 0.0038(12) 0.0377(14) 0.0083(12)
C9 0.0377(13) 0.0500(15) 0.0380(13) -0.0023(11) 0.0217(11) 0.0019(11)
C10 0.0402(13) 0.0551(16) 0.0402(13) 0.0070(12) 0.0244(12) 0.0029(12)
C11 0.0415(13) 0.0458(14) 0.0420(13) 0.0064(11) 0.0251(12) 0.0089(11)
C12 0.0429(13) 0.0420(14) 0.0390(13) 0.0026(10) 0.0253(12) 0.0045(11)
C13 0.0445(14) 0.0613(18) 0.0524(15) 0.0021(13) 0.0308(13) -0.0001(12)
C14 0.076(2) 0.069(2) 0.074(2) 0.0076(16) 0.0584(19) 0.0006(16)
C15 0.090(2) 0.070(2) 0.0522(18) 0.0102(15) 0.0482(18) 0.0053(17)
C16 0.0598(17) 0.0654(19) 0.0394(15) 0.0022(13) 0.0211(14) 0.0047(15)
C17 0.0448(15) 0.0570(16) 0.0466(15) 0.0033(12) 0.0261(13) 0.0017(12)
C18 0.0373(13) 0.0499(15) 0.0413(13) 0.0043(11) 0.0248(11) 0.0066(11)
C19 0.0450(14) 0.0623(17) 0.0435(14) -0.0062(12) 0.0246(13) 0.0070(13)
C20 0.0442(15) 0.079(2) 0.0413(14) -0.0007(14) 0.0182(13) 0.0103(14)
C21 0.0461(15) 0.077(2) 0.0545(17) 0.0177(15) 0.0291(14) 0.0234(14)
C22 0.0628(17) 0.0599(18) 0.0581(17) 0.0066(14) 0.0388(15) 0.0211(15)
C23 0.0521(15) 0.0580(17) 0.0394(13) 0.0002(12) 0.0251(12) 0.0100(13)
N24 0.307(7) 0.121(4) 0.082(3) 0.010(2) 0.075(4) -0.041(4)
C25 0.193(5) 0.103(3) 0.072(3) 0.000(2) 0.057(3) -0.052(4)
C26 0.109(3) 0.074(2) 0.082(2) 0.0111(19) 0.063(2) -0.001(2)
C27 0.0480(14) 0.0598(16) 0.0388(13) 0.0026(12) 0.0305(12) 0.0099(12)
C28 0.085(2) 0.068(2) 0.080(2) 0.0027(18) 0.047(2) 0.0000(18)

loop_
_atom_type_symbol
_atom_type_description
_atom_type_scat_dispersion_real
_atom_type_scat_dispersion_imag
_atom_type_scat_source
C C 0.0033 0.0016 'International Tables Vol C Tables 4.2.6.8 and 6.1.1.4'
H H 0.0000 0.0000 'International Tables Vol C Tables 4.2.6.8 and 6.1.1.4'
N N 0.0061 0.0033 'International Tables Vol C Tables 4.2.6.8 and 6.1.1.4'
O O 0.0106 0.0060 'International Tables Vol C Tables 4.2.6.8 and 6.1.1.4'

loop_
_geom_angle_atom_site_label_1
_geom_angle_atom_site_label_2
_geom_angle_atom_site_label_3
_geom_angle
_geom_angle_site_symmetry_1
_geom_angle_site_symmetry_3
_geom_angle_publ_flag
C1 O1A H1A 109.5 . . ?
C6 N5 C12 120.45(19) . . ?
C6 N5 C18 120.01(19) . . ?
C12 N5 C18 119.34(19) . . ?
O1B C1 O1A 124.1(3) . . ?
O1B C1 C2 119.8(3) . . ?
O1A C1 C2 116.1(3) . . ?
C4 C2 C3 123.7(2) . . ?
C4 C2 C1 121.6(3) . . ?
C3 C2 C1 114.6(2) . . ?
N3 C3 C2 176.4(3) . . ?
C2 C4 C9 130.3(3) . . ?
C2 C4 H4 114.8 . . ?
C9 C4 H4 114.8 . . ?
C7 C6 C11 118.2(2) . . ?
C7 C6 N5 120.9(2) . . ?
C11 C6 N5 120.9(2) . . ?
C8 C7 C6 121.4(2) . . ?
C8 C7 H7 119.3 . . ?
C6 C7 H7 119.3 . . ?
C7 C8 C9 121.3(2) . . ?
C7 C8 H8 119.3 . . ?
C9 C8 H8 119.3 . . ?
C8 C9 C10 116.7(2) . . ?
C8 C9 C4 123.7(2) . . ?
C10 C9 C4 119.5(2) . . ?
C11 C10 C9 122.1(2) . . ?
C11 C10 H10 118.9 . . ?
C9 C10 H10 118.9 . . ?
C10 C11 C6 120.1(2) . . ?
C10 C11 H11 120.0 . . ?
C6 C11 H11 120.0 . . ?
C13 C12 C17 118.6(2) . . ?
C13 C12 N5 120.8(2) . . ?
C17 C12 N5 120.6(2) . . ?
C14 C13 C12 119.9(3) . . ?
C14 C13 H13 120.0 . . ?
C12 C13 H13 120.0 . . ?
C15 C14 C13 121.2(3) . . ?
C15 C14 H14 119.4 . . ?
C13 C14 H14 119.4 . . ?
C16 C15 C14 119.6(3) . . ?
C16 C15 H15 120.2 . . ?
C14 C15 H15 120.2 . . ?
C15 C16 C17 120.0(3) . . ?
C15 C16 H16 120.0 . . ?
C17 C16 H16 120.0 . . ?
C16 C17 C12 120.6(3) . . ?
C16 C17 H17 119.7 . . ?
C12 C17 H17 119.7 . . ?
C19 C18 C23 118.8(2) . . ?
C19 C18 N5 120.7(2) . . ?
C23 C18 N5 120.5(2) . . ?
C18 C19 C20 120.3(2) . . ?
C18 C19 H19 119.8 . . ?
C20 C19 H19 119.8 . . ?
C21 C20 C19 120.3(2) . . ?
C21 C20 H20 119.8 . . ?
C19 C20 H20 119.8 . . ?
C22 C21 C20 119.8(2) . . ?
C22 C21 H21 120.1 . . ?
C20 C21 H21 120.1 . . ?
C21 C22 C23 120.5(3) . . ?
C21 C22 H22 119.8 . . ?
C23 C22 H22 119.8 . . ?
C22 C23 C18 120.3(2) . . ?
C22 C23 H23 119.9 . . ?
C18 C23 H23 119.9 . . ?
C25 N24 C28 108.7(4) . . ?
C25 N24 H24 125.5 . . ?
C28 N24 H24 125.8 . . ?
N24 C25 C26 108.1(4) . . ?
N24 C25 H25A 110.1 . . ?
C26 C25 H25A 110.1 . . ?
N24 C25 H25B 110.1 . . ?
C26 C25 H25B 110.1 . . ?
H25A C25 H25B 108.4 . . ?
C25 C26 C27 106.3(3) . . ?
C25 C26 H26A 110.5 . . ?
C27 C26 H26A 110.5 . . ?
C25 C26 H26B 110.5 . . ?
C27 C26 H26B 110.5 . . ?
H26A C26 H26B 108.7 . . ?
C28 C27 C26 107.7(2) . . ?
C28 C27 H27A 110.2 . . ?
C26 C27 H27A 110.2 . . ?
C28 C27 H27B 110.2 . . ?
C26 C27 H27B 110.2 . . ?
H27A C27 H27B 108.5 . . ?
C27 C28 N24 103.6(3) . . ?
C27 C28 H28A 111.0 . . ?
N24 C28 H28A 111.0 . . ?
C27 C28 H28B 111.0 . . ?
N24 C28 H28B 111.0 . . ?
H28A C28 H28B 109.0 . . ?

loop_
_geom_bond_atom_site_label_1
_geom_bond_atom_site_label_2
_geom_bond_distance
_geom_bond_site_symmetry_2
_geom_bond_publ_flag
O1A C1 1.253(4) . ?
O1A H1A 0.8201 . ?
O1B C1 1.221(4) . ?
N3 C3 1.150(4) . ?
N5 C6 1.411(3) . ?
N5 C12 1.419(3) . ?
N5 C18 1.422(3) . ?
C1 C2 1.509(4) . ?
C2 C4 1.340(4) . ?
C2 C3 1.431(4) . ?
C4 C9 1.455(3) . ?
C4 H4 0.9500 . ?
C6 C7 1.385(4) . ?
C6 C11 1.390(3) . ?
C7 C8 1.372(3) . ?
C7 H7 0.9500 . ?
C8 C9 1.393(3) . ?
C8 H8 0.9500 . ?
C9 C10 1.396(4) . ?
C10 C11 1.379(3) . ?
C10 H10 0.9500 . ?
C11 H11 0.9500 . ?
C12 C13 1.380(3) . ?
C12 C17 1.386(3) . ?
C13 C14 1.371(4) . ?
C13 H13 0.9500 . ?
C14 C15 1.367(4) . ?
C14 H14 0.9500 . ?
C15 C16 1.361(4) . ?
C15 H15 0.9500 . ?
C16 C17 1.382(4) . ?
C16 H16 0.9500 . ?
C17 H17 0.9500 . ?
C18 C19 1.376(3) . ?
C18 C23 1.390(3) . ?
C19 C20 1.379(4) . ?
C19 H19 0.9500 . ?
C20 C21 1.369(4) . ?
C20 H20 0.9500 . ?
C21 C22 1.366(4) . ?
C21 H21 0.9500 . ?
C22 C23 1.371(4) . ?
C22 H22 0.9500 . ?
C23 H23 0.9500 . ?
N24 C25 1.384(6) . ?
N24 C28 1.494(5) . ?
N24 H24 0.8601 . ?
C25 C26 1.464(5) . ?
C25 H25A 0.9900 . ?
C25 H25B 0.9900 . ?
C26 C27 1.479(4) . ?
C26 H26A 0.9900 . ?
C26 H26B 0.9900 . ?
C27 C28 1.471(4) . ?
C27 H27A 0.9900 . ?
C27 H27B 0.9900 . ?
C28 H28A 0.9900 . ?
C28 H28B 0.9900 . ?

loop_
_cod_related_entry_id
_cod_related_entry_database
_cod_related_entry_code
1 ChemSpider 30653169
